data_2010535
loop_
_publ_author_name
'Davies, Philip. J.'
'Lincoln, Stephen F.'
'Smith, Christopher B.'
'Taylor, Max R.'
'Wainwright, Kevin P.'
'Wallwork, Kia S.'

_publ_section_title
;{\D-1,4,7,10-Tetrakis[(<i>S</i>)-2-hydroxypropyl-\k<i>O</i>]-1,4,7,10-tetraazacyclododecane-\k^4^<i>N</i>}cadmium(II)
 4-nitrophenolate perchlorate hydrate
;
_journal_issue 1
_journal_name_full 'Acta Crystallographica Section C'
_journal_page_first 28
_journal_page_last 30
_journal_paper_doi 10.1107/S0108270199012391
_journal_volume 56
_journal_year 2000
_chemical_formula_iupac '[Cd (C20 H44 N4 O4)](C6 H4 NO3 )(ClO4 ), H2 O'
_chemical_formula_moiety 'C20 H44 CdN4 O4 2+ ,C6 H4 NO3 - ,ClO4 - ,H2 O'
_chemical_formula_sum 'C26 H50 Cd Cl N5 O12'
_chemical_formula_weight 772.57
_space_group_IT_number 19
_symmetry_cell_setting orthorhombic
_symmetry_space_group_name_Hall 'P 2ac 2ab'
_symmetry_space_group_name_H-M 'P 21 21 21'
_audit_creation_method from_xtal_archive_file_using_CIFIO
_cell_angle_alpha 90.00000
_cell_angle_beta 90.00000
_cell_angle_gamma 90.00000
_cell_formula_units_Z 8
_cell_length_a 13.9929(11)
_cell_length_b 19.6661(11)
_cell_length_c 24.890(3)
_cell_measurement_reflns_used 25
_cell_measurement_temperature 200.0(10)
_cell_measurement_theta_max 19.39
_cell_measurement_theta_min 15.18
_cell_volume 6849.4(11)
_computing_data_reduction 'DIFDAT, SORTRF and  ADDREF in xtal (Hall et al., 1995)'
_computing_molecular_graphics xtal
_computing_publication_material 'BONDLA and CIFIO in xtal'
_computing_structure_refinement 'CRYLSQ in xtal'
_computing_structure_solution 'SIR92 (Altomare et al., 1994)'
_diffrn_ambient_temperature 200.0(10)
_diffrn_measurement_device CAD4/PC
_diffrn_measurement_method '\w/2\q scans'
_diffrn_radiation_monochromator graphite
_diffrn_radiation_source xray_tube
_diffrn_radiation_type Mo_K\a
_diffrn_radiation_wavelength .71073
_diffrn_reflns_av_R_equivalents .025
_diffrn_reflns_av_sigmaI/netI .036
_diffrn_reflns_limit_h_max 17
_diffrn_reflns_limit_h_min -16
_diffrn_reflns_limit_k_max 24
_diffrn_reflns_limit_k_min 0
_diffrn_reflns_limit_l_max 30
_diffrn_reflns_limit_l_min 0
_diffrn_reflns_number 13751
_diffrn_reflns_theta_max 25.97
_diffrn_reflns_theta_min 2.07
_diffrn_standards_decay_% 2
_diffrn_standards_interval_time 120
_diffrn_standards_number 3
_exptl_absorpt_coefficient_mu .78
_exptl_absorpt_correction_T_max .864
_exptl_absorpt_correction_T_min .831
_exptl_absorpt_correction_type gaussian
_exptl_absorpt_process_details '(ABSORB; Hall et al., 1995)'
_exptl_crystal_colour 'pale yellow'
_exptl_crystal_density_diffrn 1.498
_exptl_crystal_density_meas ?
_exptl_crystal_description tabular
_exptl_crystal_F_000 3216
_exptl_crystal_size_max .40
_exptl_crystal_size_mid .24
_exptl_crystal_size_min .20
_refine_diff_density_max .576
_refine_diff_density_min -.819
_refine_ls_extinction_method none
_refine_ls_goodness_of_fit_all 1.471
_refine_ls_goodness_of_fit_obs 1.403
_refine_ls_hydrogen_treatment noref
_refine_ls_matrix_type full
_refine_ls_number_constraints 0
_refine_ls_number_parameters 811
_refine_ls_number_reflns 6622
_refine_ls_number_restraints 36
_refine_ls_R_factor_all .073
_refine_ls_R_factor_gt .041
_refine_ls_shift/su_max .003
_refine_ls_shift/su_mean .0001
_refine_ls_structure_factor_coef Fsqd
_refine_ls_weighting_scheme sigma
_refine_ls_wR_factor_all .077
_refine_ls_wR_factor_ref .070
_reflns_number_gt 5325
_reflns_number_total 7229
_reflns_threshold_expression 'I > 2\s(I)'
_cod_data_source_file ja1006.cif
_cod_data_source_block I
_cod_depositor_comments
;
The following automatic conversions were performed:

'_exptl_crystal_density_meas' value 'not measured' was changed to '?'
- the value is perceived as not measured.

Automatic conversion script
Id: cif_fix_values 3008 2015-01-20 13:52:24Z robertas 
;
_cod_original_cell_volume 6849.3(11)
_cod_original_sg_symbol_Hall P_2ac_2ab
_cod_original_sg_symbol_H-M P_21_21_21
_cod_database_code 2010535

loop_
_symmetry_equiv_pos_as_xyz
+x,+y,+z
1/2-x,-y,1/2+z
1/2+x,1/2-y,-z
-x,1/2+y,1/2-z

loop_
_atom_site_aniso_label
_atom_site_aniso_U_11
_atom_site_aniso_U_22
_atom_site_aniso_U_33
_atom_site_aniso_U_12
_atom_site_aniso_U_13
_atom_site_aniso_U_23
Cd1a .0188(3) .0284(4) .0268(3) .0008(3) .0012(3) .0003(3)
C11a .029(4) .044(5) .045(5) -.005(4) -.001(4) .014(4)
C12a .031(4) .039(5) .034(4) -.001(4) -.004(4) .000(4)
C13a .042(6) .047(6) .056(6) .015(5) -.009(5) .013(5)
C1a .033(4) .049(5) .048(5) -.001(4) .020(4) .003(4)
C21a .042(5) .041(5) .035(4) .013(4) -.002(4) .000(4)
C22a .019(4) .036(5) .042(5) .008(4) -.001(4) -.006(4)
C23a .067(8) .047(6) .060(6) .009(5) -.030(6) -.004(5)
C2a .033(5) .047(5) .035(5) -.001(4) .014(4) .003(4)
C31a .036(4) .036(4) .033(4) -.001(4) .005(4) .006(3)
C32a .031(5) .046(5) .037(5) -.007(4) .007(4) -.004(4)
C33a .043(6) .054(6) .050(6) -.007(5) .017(5) -.008(5)
C3a .034(4) .034(4) .035(4) .005(4) .001(4) -.003(3)
C41a .042(5) .036(5) .038(5) -.001(4) -.009(4) -.006(4)
C42a .036(5) .034(4) .036(5) -.004(4) -.001(4) -.010(4)
C43a .050(6) .062(7) .060(6) .013(6) .009(5) -.020(6)
C4a .024(4) .034(4) .036(4) .005(3) -.001(3) .008(3)
C5a .029(5) .054(6) .041(5) .004(4) -.005(4) .004(4)
C6a .026(4) .039(4) .048(4) .010(4) -.011(3) .001(4)
C7a .029(4) .036(5) .055(6) -.005(4) -.007(4) -.006(4)
C8a .027(4) .049(5) .051(5) -.001(4) .006(4) .004(4)
N1a .024(4) .038(4) .037(4) .001(4) .010(3) .005(3)
N2a .028(4) .044(5) .024(4) -.002(4) .003(3) .004(4)
N3a .020(4) .034(5) .049(5) .002(4) .001(4) .002(4)
N4a .021(4) .035(4) .033(4) -.002(3) -.007(3) -.003(3)
O12a .027(3) .035(3) .040(3) .000(2) -.001(2) .010(2)
O22a .032(3) .042(3) .056(4) .001(2) .006(3) -.010(3)
O32a .019(3) .042(3) .048(3) -.001(2) -.002(2) .004(3)
O42a .031(3) .033(3) .041(3) .003(2) -.002(3) -.001(2)
Cd1b .0200(3) .0305(4) .0271(3) .0015(3) .0015(3) -.0035(3)
C11b .033(5) .039(5) .039(5) .003(4) .003(4) -.007(4)
C12b .038(5) .035(5) .032(4) .005(4) .007(4) -.001(4)
C13b .058(6) .053(6) .048(5) .005(6) .015(5) -.011(5)
C1b .038(4) .043(5) .027(4) .000(4) .000(3) .001(4)
C21b .036(5) .040(5) .054(5) .000(5) -.004(5) -.002(4)
C22b .036(5) .038(5) .048(5) -.004(4) -.005(4) .003(4)
C23b .040(6) .046(6) .065(7) -.019(5) .008(5) -.003(5)
C2b .028(5) .038(5) .051(5) .003(4) -.011(4) -.002(4)
C31b .030(5) .061(6) .035(4) .008(5) .000(4) -.026(4)
C32b .034(5) .060(6) .033(5) -.008(5) .002(4) -.010(4)
C33b .031(5) .071(7) .055(6) .007(5) -.005(5) -.013(5)
C3b .029(4) .043(4) .056(5) .009(4) -.005(4) -.006(4)
C41b .045(6) .061(7) .031(5) -.008(5) .005(4) .012(4)
C42b .033(4) .035(4) .049(5) -.007(4) -.006(4) .005(5)
C43b .063(8) .060(7) .064(8) -.013(7) .003(7) .017(6)
C4b .036(5) .050(5) .053(5) .008(4) .000(4) -.026(4)
C5b .042(5) .071(7) .038(5) .005(5) .010(4) -.016(5)
C6b .030(4) .076(6) .043(5) -.003(4) .017(4) -.002(4)
C7b .036(5) .058(5) .042(5) -.020(4) .004(4) .010(4)
C8b .023(4) .046(5) .044(5) -.008(4) -.008(3) -.003(4)
N1b .033(4) .032(4) .038(4) .004(4) .000(3) -.003(3)
N2b .026(4) .034(5) .024(4) .000(4) .004(4) -.008(3)
N3b .024(4) .042(5) .037(4) .004(4) .003(3) -.011(4)
N4b .027(4) .050(4) .032(4) .006(4) .003(3) -.007(3)
O12b .028(3) .049(4) .041(3) .009(3) -.001(3) -.005(3)
O22b .025(3) .043(3) .056(4) .002(3) .004(3) -.005(3)
O32b .025(3) .044(3) .039(3) .004(2) .005(2) -.011(3)
O42b .027(3) .043(3) .041(3) -.001(3) .004(2) .003(3)
N1c .134(12) .080(10) .065(7) .059(11) -.019(9) -.006(7)
C1c .038(5) .030(5) .040(5) -.001(5) -.005(4) .003(5)
C2c .022(5) .048(6) .042(5) -.001(5) .009(4) .009(5)
C3c .048(8) .073(9) .029(6) .020(7) .005(5) .012(6)
C4c .064(8) .058(8) .041(6) .042(7) -.009(6) .005(6)
C5c .098(10) .035(6) .045(6) -.013(7) -.014(6) .003(5)
C6c .047(7) .043(6) .086(9) -.012(5) -.015(6) .002(6)
O1c .192(15) .045(6) .153(10) .047(7) -.002(8) -.021(6)
O2c .103(9) .127(10) .121(10) .084(8) -.003(8) -.002(7)
O3c .024(3) .037(3) .068(4) -.001(3) .008(3) -.011(4)
N1d .102(9) .054(8) .055(6) .045(8) -.016(7) -.006(5)
C1d .022(5) .044(6) .036(5) .000(4) .001(4) -.007(5)
C2d .036(5) .036(5) .040(5) .013(5) -.009(5) -.002(5)
C3d .030(6) .046(7) .027(5) .013(5) .001(4) .000(4)
C4d .072(8) .035(6) .023(5) .012(6) .003(5) -.005(4)
C5d .091(10) .036(6) .040(6) .001(6) -.002(6) .004(5)
C6d .044(6) .036(5) .041(5) -.010(5) .010(5) -.010(4)
O1d .165(12) .061(7) .126(8) .060(7) -.010(7) .009(6)
O2d .083(8) .117(9) .132(10) .064(7) -.008(8) -.019(7)
O3d .029(4) .045(4) .055(4) .004(3) -.005(3) -.002(3)
Cl1e .0293(14) .0484(16) .090(2) -.0029(12) -.0114(14) -.0022(15)
O1e .021(3) .071(4) .251(12) .000(3) .017(6) .029(6)
O2e .057(5) .051(4) .170(8) -.002(4) -.010(5) .009(5)
O3e .045(4) .073(4) .053(4) -.029(4) .009(4) -.002(4)
O4e .145(8) .153(9) .070(5) -.033(7) -.041(6) -.032(5)
Cl1f .0283(13) .0532(16) .0616(17) -.0069(11) -.0007(11) -.0029(13)
O1f .031(3) .169(8) .077(5) -.035(5) .001(3) -.013(5)
O2f .024(3) .070(4) .072(5) -.012(3) -.007(4) -.013(4)
O3f .038(4) .047(5) .293(13) -.005(4) -.019(6) -.015(6)
O4f .128(8) .107(6) .072(5) -.026(6) -.035(5) .012(5)
O5e .024(4) .045(4) .075(5) -.002(3) .015(3) -.009(4)
O5f .022(3) .049(4) .066(4) .000(3) -.002(3) -.014(4)

loop_
_atom_site_label
_atom_site_fract_x
_atom_site_fract_y
_atom_site_fract_z
_atom_site_U_iso_or_equiv
_atom_site_thermal_displace_type
_atom_site_calc_flag
_atom_site_calc_attached_atom
Cd1a .95302(4) .17800(3) .11266(2) .0247(3) Uani ? ?
C11a 1.0232(7) .3112(5) .0384(4) .039(5) Uani ? ?
C12a .9143(6) .3072(5) .0344(3) .035(5) Uani ? ?
C13a .8731(7) .3784(5) .0240(4) .048(6) Uani ? ?
C1a 1.0885(6) .2039(4) .0075(3) .044(5) Uani ? ?
C21a .9459(8) .0834(4) .0003(3) .039(5) Uani ? ?
C22a .8427(6) .0835(4) .0189(4) .032(5) Uani ? ?
C23a .7773(8) .0654(5) -.0276(4) .058(7) Uani ? ?
C2a 1.1025(5) .1296(4) .0213(3) .039(5) Uani ? ?
C31a .9472(7) .0353(4) .1860(3) .035(4) Uani ? ?
C32a .8556(7) .0723(5) .1969(3) .038(5) Uani ? ?
C33a .7777(7) .0243(6) .2153(4) .049(6) Uani ? ?
C3a 1.0387(5) .0336(3) .0726(3) .034(4) Uani ? ?
C41a 1.0188(7) .2620(4) .2215(4) .039(5) Uani ? ?
C42a .9232(6) .2930(4) .2063(3) .035(5) Uani ? ?
C43a .8754(8) .3271(6) .2535(4) .057(6) Uani ? ?
C4a 1.0860(5) .0441(4) .1272(3) .031(4) Uani ? ?
C5a 1.0744(5) .1120(4) .2110(3) .041(5) Uani ? ?
C6a 1.1312(5) .1747(3) .1953(3) .038(4) Uani ? ?
C7a 1.1246(5) .2809(4) .1453(3) .040(5) Uani ? ?
C8a 1.1520(5) .2582(4) .0895(3) .042(5) Uani ? ?
N1a 1.0658(5) .2450(4) .0561(3) .033(4) Uani ? ?
N2a 1.0147(5) .0985(4) .0448(3) .032(4) Uani ? ?
N3a 1.0210(5) .0816(4) .1643(3) .034(5) Uani ? ?
N4a 1.0675(5) .2295(3) .1753(3) .030(4) Uani ? ?
O12a .8839(3) .2808(2) .0844(2) .034(3) Uani ? ?
O22a .8256(3) .1505(3) .0383(2) .043(3) Uani ? ?
O32a .8292(3) .1014(3) .1456(2) .037(3) Uani ? ?
O42a .8638(4) .2357(2) .1886(2) .035(3) Uani ? ?
Cd1b .54836(5) .32404(3) .38430(2) .0259(3) Uani ? ?
C11b .4846(7) .2184(5) .2849(4) .037(5) Uani ? ?
C12b .5917(6) .2312(4) .2795(3) .035(5) Uani ? ?
C13b .6405(8) .1722(5) .2516(4) .053(6) Uani ? ?
C1b .4114(5) .3304(4) .2785(2) .036(4) Uani ? ?
C21b .5496(7) .4509(4) .2976(4) .043(5) Uani ? ?
C22b .6524(7) .4484(4) .3165(4) .041(5) Uani ? ?
C23b .7180(7) .4816(5) .2756(5) .050(6) Uani ? ?
C2b .3951(5) .3972(4) .3068(3) .039(5) Uani ? ?
C31b .5473(8) .4367(5) .4859(3) .042(5) Uani ? ?
C32b .6415(7) .3988(5) .4890(4) .042(5) Uani ? ?
C33b .7166(7) .4400(6) .5188(4) .052(6) Uani ? ?
C3b .4545(5) .4732(4) .3766(3) .043(5) Uani ? ?
C41b .4900(7) .2043(5) .4702(4) .046(6) Uani ? ?
C42b .5809(6) .1813(5) .4461(3) .039(4) Uani ? ?
C43b .6312(9) .1273(6) .4793(5) .063(8) Uani ? ?
C4b .4100(5) .4440(4) .4267(3) .047(5) Uani ? ?
C5b .4229(6) .3513(4) .4931(3) .051(6) Uani ? ?
C6b .3692(5) .2952(4) .4650(3) .050(5) Uani ? ?
C7b .3810(5) .2104(4) .3950(3) .045(5) Uani ? ?
C8b .3537(5) .2494(4) .3449(3) .038(5) Uani ? ?
N1b .4381(5) .2753(3) .3160(3) .034(4) Uani ? ?
N2b .4814(5) .4205(4) .3359(3) .028(4) Uani ? ?
N3b .4756(5) .3969(4) .4556(3) .035(4) Uani ? ?
N4b .4367(5) .2508(4) .4343(3) .036(4) Uani ? ?
O12b .6242(4) .2387(3) .3331(2) .040(3) Uani ? ?
O22b .6717(3) .3780(3) .3225(2) .042(3) Uani ? ?
O32b .6686(3) .3887(3) .4342(2) .036(3) Uani ? ?
O42b .6403(3) .2413(3) .4435(2) .037(3) Uani ? ?
N1c 1.0383(14) .0027(7) .3480(5) .093(10) Uani ? ?
C1c .8509(6) .1697(4) .3686(4) .036(5) Uani ? ?
C2c .9506(5) .1793(4) .3652(3) .037(5) Uani ? ?
C3c 1.0129(7) .1250(5) .3580(4) .050(7) Uani ? ?
C4c .9741(8) .0610(6) .3548(4) .054(7) Uani ? ?
C5c .8763(8) .0486(5) .3561(4) .059(7) Uani ? ?
C6c .8171(7) .1031(4) .3642(5) .059(7) Uani ? ?
O1c 1.0048(9) -.0544(6) .3463(5) .130(10) Uani ? ?
O2c 1.1233(9) .0135(6) .3444(5) .117(10) Uani ? ?
O3c .7935(4) .2206(3) .3764(3) .043(4) Uani ? ?
N1d .4546(12) .4982(6) .1474(4) .070(8) Uani ? ?
C1d .6527(5) .3365(4) .1324(3) .034(5) Uani ? ?
C2d .5541(6) .3233(4) .1383(3) .037(5) Uani ? ?
C3d .4892(6) .3765(4) .1432(3) .035(6) Uani ? ?
C4d .5215(8) .4429(5) .1423(4) .043(6) Uani ? ?
C5d .6180(7) .4573(5) .1359(4) .056(7) Uani ? ?
C6d .6829(7) .4046(4) .1328(4) .041(6) Uani ? ?
O1d .4833(9) .5564(6) .1432(4) .117(9) Uani ? ?
O2d .3694(9) .4835(6) .1586(5) .111(9) Uani ? ?
O3d .7124(4) .2866(3) .1274(3) .043(4) Uani ? ?
Cl1e 1.1205(2) .35364(14) .36630(14) .0559(17) Uani ? ?
O1e 1.0271(4) .3782(4) .3755(4) .114(6) Uani ? ?
O2e 1.1308(6) .2878(4) .3909(4) .093(6) Uani ? ?
O3e 1.1850(5) .4003(4) .3902(3) .057(4) Uani ? ?
O4e 1.1413(7) .3506(5) .3103(3) .123(8) Uani ? ?
Cl1f .39051(18) .14944(15) .13008(12) .0477(15) Uani ? ?
O1f .4708(5) .1443(4) .0940(3) .092(5) Uani ? ?
O2f .3141(4) .1103(4) .1085(3) .055(4) Uani ? ?
O3f .3633(5) .2165(4) .1377(5) .126(7) Uani ? ?
O4f .4193(6) .1221(4) .1804(3) .102(6) Uani ? ?
O5e .8348(4) .3481(3) .3951(3) .048(4) Uani ? ?
O5f .6691(4) .1599(3) .1045(3) .046(4) Uani ? ?
H1a .81763 .26789 .08554 .08000 Uiso ? ?
H2a .76585 .15492 .05870 .08000 Uiso ? ?
H3a .77386 .12939 .14660 .08000 Uiso ? ?
H4a .80939 .24828 .16768 .08000 Uiso ? ?
H1b .68680 .22275 .33958 .08000 Uiso ? ?
H2b .73656 .36771 .33147 .08000 Uiso ? ?
H3b .72938 .36772 .42937 .08000 Uiso ? ?
H4b .69421 .23713 .42047 .08000 Uiso ? ?
H11a 1.03710 .20778 -.01747 .07000 Uiso ? ?
H12a 1.14528 .22071 -.00847 .07000 Uiso ? ?
H21a 1.11849 .10543 -.01050 .07000 Uiso ? ?
H22a 1.15287 .12577 .04653 .07000 Uiso ? ?
H31a .98134 .00843 .07755 .07000 Uiso ? ?
H32a 1.08104 .00846 .05029 .07000 Uiso ? ?
H41a 1.10090 .00103 .14230 .07000 Uiso ? ?
H42a 1.14295 .06963 .12259 .07000 Uiso ? ?
H51a 1.03000 .12404 .23803 .07000 Uiso ? ?
H52a 1.11759 .07878 .22460 .07000 Uiso ? ?
H61a 1.16475 .19082 .22604 .07000 Uiso ? ?
H62a 1.17559 .16294 .16805 .07000 Uiso ? ?
H71a 1.08800 .32145 .14264 .07000 Uiso ? ?
H72a 1.18145 .28977 .16494 .07000 Uiso ? ?
H81a 1.18854 .29348 .07289 .07000 Uiso ? ?
H82a 1.18908 .21829 .09169 .07000 Uiso ? ?
H111a 1.03992 .34532 .06353 .07000 Uiso ? ?
H112a 1.04841 .32261 .00405 .07000 Uiso ? ?
H211a .95311 .11676 -.02691 .07000 Uiso ? ?
H212a .96013 .03974 -.01406 .07000 Uiso ? ?
H311a .93529 .00019 .16056 .07000 Uiso ? ?
H312a .96985 .01567 .21851 .07000 Uiso ? ?
H411a 1.00896 .22879 .24865 .07000 Uiso ? ?
H412a 1.05898 .29711 .23525 .07000 Uiso ? ?
H121a .89321 .27958 .00543 .07000 Uiso ? ?
H221a .83018 .05101 .04627 .07000 Uiso ? ?
H321a .86407 .10524 .22454 .07000 Uiso ? ?
H421a .93177 .32621 .17916 .07000 Uiso ? ?
H131a .89050 .40766 .05262 .07000 Uiso ? ?
H132a .89848 .39559 -.00880 .07000 Uiso ? ?
H133a .80563 .37593 .02140 .07000 Uiso ? ?
H231a .78576 .09787 -.05581 .07000 Uiso ? ?
H232a .79395 .02147 -.04095 .07000 Uiso ? ?
H233a .71316 .06553 -.01625 .07000 Uiso ? ?
H331a .76684 -.00853 .18872 .07000 Uiso ? ?
H332a .79839 .00267 .24781 .07000 Uiso ? ?
H333a .72006 .04817 .22279 .07000 Uiso ? ?
H431a .86636 .29519 .28128 .07000 Uiso ? ?
H432a .91679 .36276 .26611 .07000 Uiso ? ?
H433a .81607 .34680 .24392 .07000 Uiso ? ?
H11b .46122 .33630 .25294 .07000 Uiso ? ?
H12b .35421 .31791 .26030 .07000 Uiso ? ?
H21b .37763 .43056 .28114 .07000 Uiso ? ?
H22b .34431 .39156 .33198 .07000 Uiso ? ?
H31b .51031 .49760 .38645 .07000 Uiso ? ?
H32b .40982 .50343 .36053 .07000 Uiso ? ?
H41b .39395 .48060 .45019 .07000 Uiso ? ?
H42b .35381 .42010 .41717 .07000 Uiso ? ?
H51b .46752 .33134 .51725 .07000 Uiso ? ?
H52b .37836 .37788 .51291 .07000 Uiso ? ?
H61b .33657 .26852 .49092 .07000 Uiso ? ?
H62b .32455 .31466 .44082 .07000 Uiso ? ?
H71b .41803 .17216 .38459 .07000 Uiso ? ?
H72b .32397 .19532 .41205 .07000 Uiso ? ?
H81b .31882 .22009 .32170 .07000 Uiso ? ?
H82b .31446 .28680 .35487 .07000 Uiso ? ?
H111b .47461 .17688 .30329 .07000 Uiso ? ?
H112b .45691 .21609 .25013 .07000 Uiso ? ?
H211b .54531 .42670 .26477 .07000 Uiso ? ?
H212b .53249 .49689 .29229 .07000 Uiso ? ?
H311b .55669 .47901 .46821 .07000 Uiso ? ?
H312b .52396 .44454 .52116 .07000 Uiso ? ?
H411b .50338 .22709 .50300 .07000 Uiso ? ?
H412b .45126 .16543 .47746 .07000 Uiso ? ?
H121b .60579 .26989 .25807 .07000 Uiso ? ?
H221b .66277 .47279 .34886 .07000 Uiso ? ?
H321b .63479 .35761 .50824 .07000 Uiso ? ?
H421b .56864 .16124 .41205 .07000 Uiso ? ?
H131b .63037 .13238 .27209 .07000 Uiso ? ?
H132b .61340 .16707 .21693 .07000 Uiso ? ?
H133b .70702 .18039 .24827 .07000 Uiso ? ?
H231b .71283 .45876 .24247 .07000 Uiso ? ?
H232b .69926 .52807 .27123 .07000 Uiso ? ?
H233b .78258 .48061 .28752 .07000 Uiso ? ?
H331b .72667 .48179 .50024 .07000 Uiso ? ?
H332b .69509 .44889 .55404 .07000 Uiso ? ?
H333b .77611 .41637 .52054 .07000 Uiso ? ?
H431b .64450 .14549 .51378 .07000 Uiso ? ?
H432b .59026 .08912 .48262 .07000 Uiso ? ?
H433b .68985 .11262 .46362 .07000 Uiso ? ?
H2c .97556 .22406 .36790 .08000 Uiso ? ?
H3c 1.08020 .13227 .35539 .08000 Uiso ? ?
H5c .85176 .00399 .35248 .08000 Uiso ? ?
H6c .75018 .09534 .36576 .08000 Uiso ? ?
H2d .53197 .27767 .13910 .08000 Uiso ? ?
H3d .42312 .36724 .14708 .08000 Uiso ? ?
H5d .63959 .50340 .13453 .08000 Uiso ? ?
H6d .74880 .41462 .13012 .08000 Uiso ? ?
H51e .82830 .31400 .37941 .08000 Uiso ? ?
H52e .88089 .37200 .38460 .08000 Uiso ? ?
H51f .67160 .20089 .11250 .08000 Uiso ? ?
H52f .62100 .14000 .10600 .08000 Uiso ? ?

loop_
_atom_type_symbol
_atom_type_scat_dispersion_real
_atom_type_scat_dispersion_imag
_atom_type_scat_source
O .008 .006 Int_Tables_Vol_IV_Tables_2.2B_and_2.3.1
N .004 .003 Int_Tables_Vol_IV_Tables_2.2B_and_2.3.1
C .002 .002 Int_Tables_Vol_IV_Tables_2.2B_and_2.3.1
H 0 0 Int_Tables_Vol_IV_Tables_2.2B_and_2.3.1
Cd -1.005 1.202 Int_Tables_Vol_IV_Tables_2.2B_and_2.3.1
Cl .132 .159 Int_Tables_Vol_IV_Tables_2.2B_and_2.3.1

loop_
_geom_angle_atom_site_label_1
_geom_angle_atom_site_label_2
_geom_angle_atom_site_label_3
_geom_angle
O12a Cd1a O32a 109.87(16)
O12a Cd1a N4a 95.99(19)
O12a Cd1a N2a 119.1(2)
O12a Cd1a N3a 166.2(2)
O12a Cd1a N1a 68.7(2)
O12a Cd1a O42a 68.62(16)
O12a Cd1a O22a 71.68(16)
O32a Cd1a N4a 120.4(2)
O32a Cd1a N2a 95.0(2)
O32a Cd1a N3a 68.0(2)
O32a Cd1a N1a 165.2(2)
O32a Cd1a O42a 71.10(16)
O32a Cd1a O22a 68.15(16)
N4a Cd1a N2a 118.0(2)
N4a Cd1a N3a 74.7(2)
N4a Cd1a N1a 74.2(2)
N4a Cd1a O42a 70.3(2)
N4a Cd1a O22a 167.36(19)
N2a Cd1a N3a 74.6(2)
N2a Cd1a N1a 74.1(2)
N2a Cd1a O42a 166.1(2)
N2a Cd1a O22a 67.9(2)
N3a Cd1a N1a 117.0(2)
N3a Cd1a O42a 98.3(2)
N3a Cd1a O22a 117.9(2)
N1a Cd1a O42a 119.8(2)
N1a Cd1a O22a 98.07(19)
O42a Cd1a O22a 106.49(16)
H111a C11a H112a 109.7
H111a C11a N1a 108.8
H111a C11a C12a 109.0
H112a C11a N1a 108.8
H112a C11a C12a 108.9
N1a C11a C12a 111.7(7)
H121a C12a O12a 111.4
H121a C12a C11a 112.9
H121a C12a C13a 106.0(7)
O12a C12a C11a 105.3(6)
O12a C12a C13a 111.8(7)
C11a C12a C13a 109.7(7)
H133a C13a H131a 109.7
H133a C13a H132a 109.4
H133a C13a C12a 109.8
H131a C13a H132a 109.4
H131a C13a C12a 109.3
H132a C13a C12a 109.3
H12a C1a H11a 109.3(7)
H12a C1a N1a 109.3(6)
H12a C1a C2a 108.9(7)
H11a C1a N1a 109.0(7)
H11a C1a C2a 108.8(7)
N1a C1a C2a 111.5(6)
H211a C21a H212a 109.6
H211a C21a N2a 108.8
H211a C21a C22a 108.6
H212a C21a N2a 108.8
H212a C21a C22a 108.4
N2a C21a C22a 112.6(7)
H221a C22a O22a 110.4
H221a C22a C21a 113.3
H221a C22a C23a 106.1
O22a C22a C21a 105.4(6)
O22a C22a C23a 111.9(7)
C21a C22a C23a 109.9(8)
H233a C23a H232a 109.9
H233a C23a H231a 109.6
H233a C23a C22a 110.3
H232a C23a H231a 108.5
H232a C23a C22a 109.3
H231a C23a C22a 109.2
H22a C2a H21a 109.7
H22a C2a N2a 108.7(7)
H22a C2a C1a 108.8(7)
H21a C2a N2a 108.5(7)
H21a C2a C1a 108.9(7)
N2a C2a C1a 112.3(6)
H312a C31a H311a 109.2
H312a C31a N3a 109.2
H312a C31a C32a 109.1(7)
H311a C31a N3a 109.0(7)
H311a C31a C32a 108.8
N3a C31a C32a 111.4(7)
H321a C32a O32a 113.6
H321a C32a C31a 110.8
H321a C32a C33a 107.2
O32a C32a C31a 104.5(6)
O32a C32a C33a 109.3(7)
C31a C32a C33a 111.6(8)
H331a C33a H333a 109.9
H331a C33a H332a 109.9
H331a C33a C32a 109.5
H333a C33a H332a 108.0
H333a C33a C32a 111.2
H332a C33a C32a 108.4
H31a C3a H32a 109.3
H31a C3a N2a 108.5
H31a C3a C4a 108.7
H32a C3a N2a 108.4
H32a C3a C4a 108.6
N2a C3a C4a 113.3(6)
H411a C41a H412a 109.2
H411a C41a N4a 108.8
H411a C41a C42a 109.1
H412a C41a N4a 108.5
H412a C41a C42a 108.5
N4a C41a C42a 112.7(7)
H421a C42a O42a 112.7
H421a C42a C43a 107.8
H421a C42a C41a 110.1
O42a C42a C43a 108.9(7)
O42a C42a C41a 105.4(6)
C43a C42a C41a 112.0(7)
H431a C43a H433a 109.8
H431a C43a H432a 109.2
H431a C43a C42a 109.6
H433a C43a H432a 108.2
H433a C43a C42a 112.0
H432a C43a C42a 108.1
H42a C4a H41a 109.5
H42a C4a N3a 109.0
H42a C4a C3a 109.3
H41a C4a N3a 109.2
H41a C4a C3a 109.1
N3a C4a C3a 110.7(6)
H51a C5a H52a 109.7
H51a C5a N3a 108.9
H51a C5a C6a 108.9
H52a C5a N3a 108.4
H52a C5a C6a 108.4
N3a C5a C6a 112.5(6)
H62a C6a H61a 109.5
H62a C6a N4a 109.3
H62a C6a C5a 109.3
H61a C6a N4a 108.8
H61a C6a C5a 108.8
N4a C6a C5a 111.2(5)
H72a C7a H71a 109.4
H72a C7a N4a 108.4
H72a C7a C8a 108.4
H71a C7a N4a 108.4
H71a C7a C8a 108.8
N4a C7a C8a 113.4(6)
H82a C8a H81a 109.6
H82a C8a N1a 109.5
H82a C8a C7a 109.4
H81a C8a N1a 108.6
H81a C8a C7a 108.6
N1a C8a C7a 111.1(6)
C8a N1a C1a 112.0(6)
C8a N1a C11a 109.6(6)
C8a N1a Cd1a 106.9(4)
C1a N1a C11a 108.5(6)
C1a N1a Cd1a 107.9(5)
C11a N1a Cd1a 112.0(5)
C3a N2a C2a 110.4(6)
C3a N2a C21a 108.6(6)
C3a N2a Cd1a 107.8(4)
C2a N2a C21a 108.7(6)
C2a N2a Cd1a 107.3(5)
C21a N2a Cd1a 114.1(5)
C31a N3a C4a 110.4(6)
C31a N3a C5a 108.0(6)
C31a N3a Cd1a 113.1(5)
C4a N3a C5a 111.9(6)
C4a N3a Cd1a 106.9(4)
C5a N3a Cd1a 106.6(5)
C41a N4a C6a 109.2(6)
C41a N4a C7a 110.1(6)
C41a N4a Cd1a 111.7(5)
C6a N4a C7a 109.8(6)
C6a N4a Cd1a 107.8(4)
C7a N4a Cd1a 108.2(4)
H1a O12a C12a 114.5(5)
H1a O12a Cd1a 99.3(3)
C12a O12a Cd1a 117.1(4)
H2a O22a C22a 113.5(5)
H2a O22a Cd1a 101.3(3)
C22a O22a Cd1a 108.3(4)
H3a O32a C32a 114.5(6)
H3a O32a Cd1a 103.3(4)
C32a O32a Cd1a 111.1(4)
H4a O42a C42a 114.7(5)
H4a O42a Cd1a 95.8(3)
C42a O42a Cd1a 106.8(4)
O12b Cd1b N2b 117.4(2)
O12b Cd1b O32b 109.54(17)
O12b Cd1b N4b 98.2(2)
O12b Cd1b N1b 68.6(2)
O12b Cd1b N3b 167.2(2)
O12b Cd1b O42b 68.29(17)
O12b Cd1b O22b 70.43(17)
N2b Cd1b O32b 96.4(2)
N2b Cd1b N4b 117.5(2)
N2b Cd1b N1b 73.9(2)
N2b Cd1b N3b 75.4(2)
N2b Cd1b O42b 168.3(2)
N2b Cd1b O22b 68.7(2)
O32b Cd1b N4b 118.9(2)
O32b Cd1b N1b 166.72(19)
O32b Cd1b N3b 67.8(2)
O32b Cd1b O42b 71.97(16)
O32b Cd1b O22b 67.91(17)
N4b Cd1b N1b 74.2(2)
N4b Cd1b N3b 73.6(2)
N4b Cd1b O42b 69.7(2)
N4b Cd1b O22b 168.5(2)
N1b Cd1b N3b 117.0(2)
N1b Cd1b O42b 117.58(19)
N1b Cd1b O22b 99.7(2)
N3b Cd1b O42b 99.3(2)
N3b Cd1b O22b 117.9(2)
O42b Cd1b O22b 105.88(16)
H111b C11b H112b 109.8(9)
H111b C11b N1b 109.1
H111b C11b C12b 109.2
H112b C11b N1b 109.2
H112b C11b C12b 109.3
N1b C11b C12b 110.2(7)
H121b C12b O12b 112.3(7)
H121b C12b C13b 105.2(7)
H121b C12b C11b 112.6
O12b C12b C13b 111.5(7)
O12b C12b C11b 104.5(6)
C13b C12b C11b 110.9(7)
H131b C13b H133b 109.6
H131b C13b H132b 110.0
H131b C13b C12b 108.7(9)
H133b C13b H132b 109.3
H133b C13b C12b 110.7(9)
H132b C13b C12b 108.6(9)
H11b C1b H12b 109.3(6)
H11b C1b N1b 109.0(6)
H11b C1b C2b 108.5(6)
H12b C1b N1b 108.9(6)
H12b C1b C2b 108.7(6)
N1b C1b C2b 112.5(6)
H212b C21b H211b 110.2(9)
H212b C21b N2b 108.2
H212b C21b C22b 108.4
H211b C21b N2b 108.3
H211b C21b C22b 108.2(9)
N2b C21b C22b 113.6(7)
H221b C22b O22b 112.1
H221b C22b C21b 113.2
H221b C22b C23b 104.9
O22b C22b C21b 104.2(7)
O22b C22b C23b 112.1(7)
C21b C22b C23b 110.6(8)
H231b C23b H233b 109.6
H231b C23b H232b 109.6
H231b C23b C22b 109.5(9)
H233b C23b H232b 108.4
H233b C23b C22b 110.9
H232b C23b C22b 108.8(9)
H21b C2b H22b 109.3(7)
H21b C2b N2b 109.1(7)
H21b C2b C1b 109.1(7)
H22b C2b N2b 108.8(7)
H22b C2b C1b 108.5(6)
N2b C2b C1b 112.0(6)
H311b C31b H312b 109.5(9)
H311b C31b N3b 108.8
H311b C31b C32b 109.5(9)
H312b C31b N3b 108.9(9)
H312b C31b C32b 109.4
N3b C31b C32b 110.8(7)
H321b C32b O32b 113.0
H321b C32b C31b 111.2(9)
H321b C32b C33b 106.1
O32b C32b C31b 104.6(7)
O32b C32b C33b 110.9(7)
C31b C32b C33b 111.3(8)
H332b C33b H331b 109.8
H332b C33b H333b 109.0
H332b C33b C32b 109.4(9)
H331b C33b H333b 108.2
H331b C33b C32b 109.0(9)
H333b C33b C32b 111.4
H31b C3b H32b 109.5(7)
H31b C3b N2b 108.6(7)
H31b C3b C4b 108.7(6)
H32b C3b N2b 108.2(6)
H32b C3b C4b 108.3(7)
N2b C3b C4b 113.6(6)
H411b C41b H412b 109.1(9)
H411b C41b C42b 109.0(9)
H411b C41b N4b 109.1(9)
H412b C41b C42b 108.6(9)
H412b C41b N4b 108.8
C42b C41b N4b 112.2(7)
H421b C42b O42b 113.7(7)
H421b C42b C41b 109.6
H421b C42b C43b 106.2
O42b C42b C41b 105.2(7)
O42b C42b C43b 109.2(7)
C41b C42b C43b 113.1(8)
H431b C43b H432b 109.9(12)
H431b C43b H433b 108.4(12)
H431b C43b C42b 108.7
H432b C43b H433b 108.4
H432b C43b C42b 108.7
H433b C43b C42b 112.7
H42b C4b H41b 109.5(7)
H42b C4b N3b 108.8(7)
H42b C4b C3b 109.1(7)
H41b C4b N3b 108.5(6)
H41b C4b C3b 108.5(7)
N3b C4b C3b 112.4(6)
H51b C5b H52b 109.3
H51b C5b N3b 108.7(7)
H51b C5b C6b 108.6
H52b C5b N3b 108.6
H52b C5b C6b 108.4(7)
N3b C5b C6b 113.3(6)
H62b C6b H61b 109.8(7)
H62b C6b N4b 109.1(7)
H62b C6b C5b 109.2(7)
H61b C6b N4b 109.1(7)
H61b C6b C5b 109.2(7)
N4b C6b C5b 110.4(6)
H71b C7b H72b 109.5
H71b C7b N4b 108.5(7)
H71b C7b C8b 108.3(6)
H72b C7b N4b 108.3(6)
H72b C7b C8b 108.3(6)
N4b C7b C8b 113.9(6)
H81b C8b H82b 109.3(7)
H81b C8b N1b 109.0(6)
H81b C8b C7b 108.8(7)
H82b C8b N1b 108.9(7)
H82b C8b C7b 108.7(6)
N1b C8b C7b 112.1(6)
C8b N1b C1b 111.0(6)
C8b N1b C11b 109.8(6)
C8b N1b Cd1b 107.3(4)
C1b N1b C11b 109.2(6)
C1b N1b Cd1b 107.8(4)
C11b N1b Cd1b 111.7(5)
C21b N2b C2b 109.6(6)
C21b N2b C3b 108.7(6)
C21b N2b Cd1b 112.7(5)
C2b N2b C3b 109.9(6)
C2b N2b Cd1b 108.3(5)
C3b N2b Cd1b 107.6(4)
C31b N3b C5b 109.6(6)
C31b N3b C4b 109.5(6)
C31b N3b Cd1b 112.9(5)
C5b N3b C4b 111.9(6)
C5b N3b Cd1b 107.6(5)
C4b N3b Cd1b 105.4(4)
C41b N4b C7b 109.5(7)
C41b N4b C6b 111.8(6)
C41b N4b Cd1b 110.3(5)
C7b N4b C6b 108.5(6)
C7b N4b Cd1b 108.3(4)
C6b N4b Cd1b 108.5(5)
H1b O12b C12b 115.0(6)
H1b O12b Cd1b 124.2(4)
C12b O12b Cd1b 116.0(4)
H2b O22b C22b 114.3(6)
H2b O22b Cd1b 114.5(4)
C22b O22b Cd1b 109.9(5)
H3b O32b C32b 114.8(6)
H3b O32b Cd1b 109.0(4)
C32b O32b Cd1b 111.9(5)
H4b O42b C42b 114.4(5)
H4b O42b Cd1b 96.2(3)
C42b O42b Cd1b 104.9(4)
O2c N1c O1c 122.5(16)
O2c N1c C4c 118.2(13)
O1c N1c C4c 119.3(17)
O3c C1c C6c 121.7(8)
O3c C1c C2c 121.2(7)
C6c C1c C2c 117.0(8)
H2c C2c C3c 119.3(8)
H2c C2c C1c 118.9(8)
C3c C2c C1c 121.8(8)
H3c C3c C4c 121.5(10)
H3c C3c C2c 120.9(10)
C4c C3c C2c 117.6(9)
C3c C4c C5c 123.2(10)
C3c C4c N1c 118.8(11)
C5c C4c N1c 118.0(11)
H5c C5c C6c 121.4(11)
H5c C5c C4c 121.1(11)
C6c C5c C4c 117.5(10)
H6c C6c C5c 118.4(9)
H6c C6c C1c 118.8(9)
C5c C6c C1c 122.8(9)
O1d N1d O2d 123.1(14)
O1d N1d C4d 119.2(14)
O2d N1d C4d 117.5(11)
O3d C1d C6d 122.0(7)
O3d C1d C2d 120.2(7)
C6d C1d C2d 117.8(8)
H2d C2d C3d 119.8(8)
H2d C2d C1d 119.5(8)
C3d C2d C1d 120.7(8)
H3d C3d C4d 120.1(8)
H3d C3d C2d 120.2(8)
C4d C3d C2d 119.7(8)
C3d C4d C5d 120.8(9)
C3d C4d N1d 120.0(10)
C5d C4d N1d 119.2(10)
H5d C5d C6d 120.1(10)
H5d C5d C4d 120.3(10)
C6d C5d C4d 119.6(9)
H6d C6d C5d 119.3(8)
H6d C6d C1d 119.4(8)
C5d C6d C1d 121.3(9)
O1e Cl1e O3e 107.4(5)
O1e Cl1e O4e 111.1(6)
O1e Cl1e O2e 109.4(5)
O3e Cl1e O4e 107.9(5)
O3e Cl1e O2e 110.0(5)
O4e Cl1e O2e 111.0(6)
O3f Cl1f O4f 108.5(6)
O3f Cl1f O2f 111.1(5)
O3f Cl1f O1f 111.5(6)
O4f Cl1f O2f 109.9(5)
O4f Cl1f O1f 107.5(5)
O2f Cl1f O1f 108.2(4)
H51e O5e H52e 114.5(8)
H52f O5f H51f 120.8(7)

loop_
_geom_bond_atom_site_label_1
_geom_bond_atom_site_label_2
_geom_bond_site_symmetry_1
_geom_bond_site_symmetry_2
_geom_bond_distance
_geom_bond_publ_flag
Cd1a N1a . . 2.492(7) yes
Cd1a N2a . . 2.458(7) yes
Cd1a N3a . . 2.480(7) yes
Cd1a N4a . . 2.454(7) yes
Cd1a O12a . . 2.349(5) yes
Cd1a O22a . . 2.626(5) yes
Cd1a O32a . . 2.438(5) yes
Cd1a O42a . . 2.534(5) yes
O12a O3d . . 2.630(8) yes
O22a O5f . . 2.746(8) yes
O32a O5f . . 2.720(8) yes
O42a O3d . . 2.797(8) yes
O5f O3d . . 2.627(9) yes
O5f O1f . . 2.803(9) yes
Cd1b N1b . . 2.488(7) yes
Cd1b N2b . . 2.435(7) yes
Cd1b N3b . . 2.498(7) yes
Cd1b N4b . . 2.463(7) yes
Cd1b O12b . . 2.359(5) yes
Cd1b O22b . . 2.544(5) yes
Cd1b O32b . . 2.448(5) yes
Cd1b O42b . . 2.543(5) yes
O12b O3c . . 2.627(8) yes
O22b O5e . . 2.970(8) yes
O32b O5e . . 2.645(8) yes
O42b O3c . . 2.749(8) yes
O5e O3c . . 2.615(8) yes
O5e O1e . . 2.798(9) yes
C11a H111a . . .947 ?
C11a H112a . . .950 ?
C11a N1a . . 1.499(12) ?
C11a C12a . . 1.529(12) ?
C12a H121a . . .950 ?
C12a O12a . . 1.413(9) ?
C12a C13a . . 1.536(13) ?
C13a H133a . . .948 ?
C13a H131a . . .949 ?
C13a H132a . . .952 ?
C1a H12a . . .948 ?
C1a H11a . . .954 ?
C1a N1a . . 1.489(10) ?
C1a C2a . . 1.515(10) ?
C21a H211a . . .948 ?
C21a H212a . . .950 ?
C21a N2a . . 1.499(12) ?
C21a C22a . . 1.516(14) ?
C22a H221a . . .950 ?
C22a O22a . . 1.425(10) ?
C22a C23a . . 1.517(14) ?
C23a H233a . . .941 ?
C23a H232a . . .955 ?
C23a H231a . . .957 ?
C2a H22a . . .947 ?
C2a H21a . . .950 ?
C2a N2a . . 1.491(10) ?
C31a H312a . . .951 ?
C31a H311a . . .952 ?
C31a N3a . . 1.478(11) ?
C31a C32a . . 1.499(13) ?
C32a H321a . . .952 ?
C32a O32a . . 1.447(10) ?
C32a C33a . . 1.513(14) ?
C33a H331a . . .937 ?
C33a H333a . . .952 ?
C33a H332a . . .959 ?
C3a H31a . . .951 ?
C3a H32a . . .951 ?
C3a N2a . . 1.488(10) ?
C3a C4a . . 1.525(9) ?
C41a H411a . . .949 ?
C41a H412a . . .954 ?
C41a N4a . . 1.483(11) ?
C41a C42a . . 1.517(12) ?
C42a H421a . . .947 ?
C42a O42a . . 1.468(9) ?
C42a C43a . . 1.508(13) ?
C43a H431a . . .942 ?
C43a H433a . . .947 ?
C43a H432a . . .961 ?
C4a H42a . . .948 ?
C4a H41a . . .951 ?
C4a N3a . . 1.491(10) ?
C5a H51a . . .945 ?
C5a H52a . . .952 ?
C5a N3a . . 1.506(10) ?
C5a C6a . . 1.518(10) ?
C6a H62a . . .948 ?
C6a H61a . . .952 ?
C6a N4a . . 1.485(9) ?
C7a H72a . . .950 ?
C7a H71a . . .951 ?
C7a N4a . . 1.488(10) ?
C7a C8a . . 1.508(10) ?
C8a H82a . . .942 ?
C8a H81a . . .956 ?
C8a N1a . . 1.488(10) ?
O12a H1a . . .961 ?
O22a H2a . . .982 ?
O32a H3a . . .951 ?
O42a H4a . . .956 ?
C11b H111b . . .948 ?
C11b H112b . . .948 ?
C11b N1b . . 1.508(11) ?
C11b C12b . . 1.526(13) ?
C12b H121b . . .950 ?
C12b O12b . . 1.417(9) ?
C12b C13b . . 1.515(13) ?
C13b H131b . . .945 ?
C13b H133b . . .948 ?
C13b H132b . . .949 ?
C1b H11b . . .951(7) ?
C1b H12b . . .952(7) ?
C1b N1b . . 1.478(9) ?
C1b C2b . . 1.508(10) ?
C21b H212b . . .946 ?
C21b H211b . . .946 ?
C21b N2b . . 1.476(12) ?
C21b C22b . . 1.514(14) ?
C22b H221b . . .949 ?
C22b O22b . . 1.418(10) ?
C22b C23b . . 1.519(14) ?
C23b H231b . . .942 ?
C23b H233b . . .951 ?
C23b H232b . . .957 ?
C2b H21b . . .947 ?
C2b H22b . . .955 ?
C2b N2b . . 1.481(10) ?
C31b H311b . . .950 ?
C31b H312b . . .950 ?
C31b N3b . . 1.479(12) ?
C31b C32b . . 1.516(14) ?
C32b H321b . . .946 ?
C32b O32b . . 1.428(10) ?
C32b C33b . . 1.521(14) ?
C33b H332b . . .944 ?
C33b H331b . . .952 ?
C33b H333b . . .956 ?
C3b H31b . . .948(7) ?
C3b H32b . . .951(7) ?
C3b N2b . . 1.497(10) ?
C3b C4b . . 1.507(10) ?
C41b H411b . . .949 ?
C41b H412b . . .955 ?
C41b C42b . . 1.477(13) ?
C41b N4b . . 1.479(12) ?
C42b H421b . . .949 ?
C42b O42b . . 1.446(10) ?
C42b C43b . . 1.519(15) ?
C43b H431b . . .947(12) ?
C43b H432b . . .948(12) ?
C43b H433b . . .954(12) ?
C4b H42b . . .946(7) ?
C4b H41b . . .954(7) ?
C4b N3b . . 1.491(10) ?
C5b H51b . . .951 ?
C5b H52b . . .951 ?
C5b N3b . . 1.489(11) ?
C5b C6b . . 1.507(11) ?
C6b H62b . . .948(7) ?
C6b H61b . . .948 ?
C6b N4b . . 1.497(10) ?
C7b H71b . . .949 ?
C7b H72b . . .951(7) ?
C7b N4b . . 1.482(10) ?
C7b C8b . . 1.515(10) ?
C8b H81b . . .950(7) ?
C8b H82b . . .952(7) ?
C8b N1b . . 1.474(10) ?
O12b H1b . . .945(5) ?
O22b H2b . . .956(5) ?
O32b H3b . . .952(5) ?
O42b H4b . . .951(5) ?
N1c O2c . . 1.21(2) ?
N1c O1c . . 1.22(2) ?
N1c C4c . . 1.47(2) ?
C1c O3c . . 1.297(10) ?
C1c C6c . . 1.397(12) ?
C1c C2c . . 1.410(11) ?
C2c H2c . . .950 ?
C2c C3c . . 1.389(13) ?
C3c H3c . . .955 ?
C3c C4c . . 1.373(15) ?
C4c C5c . . 1.392(16) ?
C5c H5c . . .947 ?
C5c C6c . . 1.369(14) ?
C6c H6c . . .950 ?
N1d O1d . . 1.219(17) ?
N1d O2d . . 1.26(2) ?
N1d C4d . . 1.439(17) ?
C1d O3d . . 1.293(10) ?
C1d C6d . . 1.405(11) ?
C1d C2d . . 1.412(11) ?
C2d H2d . . .950 ?
C2d C3d . . 1.390(11) ?
C3d H3d . . .947 ?
C3d C4d . . 1.383(12) ?
C4d C5d . . 1.389(15) ?
C5d H5d . . .956 ?
C5d C6d . . 1.380(13) ?
C6d H6d . . .945 ?
Cl1e O1e . . 1.413(7) ?
Cl1e O3e . . 1.417(7) ?
Cl1e O4e . . 1.425(9) ?
Cl1e O2e . . 1.440(8) ?
Cl1f O3f . . 1.385(8) ?
Cl1f O4f . . 1.421(8) ?
Cl1f O2f . . 1.423(7) ?
Cl1f O1f . . 1.442(7) ?
O5e H51e . . .781 ?
O5e H52e . . .840 ?
O5f H52f . . .780 ?
O5f H51f . . .831 ?
